data_4321243
loop_
_publ_author_name
'Siegfried O. H. Gutschke'
'Daniel J. Price'
'Annie K. Powell'
'Paul T. Wood'

_publ_contact_author
;Dr Paul T Wood
 School of Chemical Sciences
 University of East Anglia
 Norwich
 NR4 7TJ
 UK
;
_publ_contact_author_email p.wood@uea.ac.uk
_publ_section_title
;
 Solvothermal Construction of a Coordination Polymer around in Situ
 Generated Pyroglutamic Acid: Preparation, Crystal Structure, and Magnetic
 Behavior of [Mn(C5H6NO3)2]\\infty
;
_journal_name_full 'Inorganic Chemistry'
_journal_page_first 3705
_journal_page_last 3707
_journal_paper_doi 10.1021/ic9912427
_journal_volume 39
_journal_year 2000
_chemical_formula_moiety 'C10 H12 Mn N2 O6'
_chemical_formula_sum 'C10 H12 Mn N2 O6'
_chemical_formula_weight 311.16
_chemical_name_systematic
; 
 ? 
;
_space_group_IT_number 15
_symmetry_cell_setting monoclinic
_symmetry_space_group_name_Hall '-C 2yc'
_symmetry_space_group_name_H-M 'C 1 2/c 1'
_atom_sites_solution_hydrogens geom
_atom_sites_solution_primary direct
_atom_sites_solution_secondary difmap
_audit_creation_method SHELXL
_cell_angle_alpha 90.00
_cell_angle_beta 90.765(15)
_cell_angle_gamma 90.00
_cell_formula_units_Z 4
_cell_length_a 13.124(3)
_cell_length_b 10.028(2)
_cell_length_c 8.2366(10)
_cell_measurement_reflns_used 20
_cell_measurement_temperature 293(2)
_cell_measurement_theta_max 41.0
_cell_measurement_theta_min 31.4
_cell_volume 1083.9(4)
_computing_cell_refinement 'MSC/AFC Diffractometer Control'
_computing_data_collection 'MSC/AFC Diffractometer Control'
_computing_data_reduction teXsan
_computing_publication_material teXsan
_computing_structure_refinement 'SHELXL-93 (Sheldrick, 1993)'
_computing_structure_solution 'SHELXS-86 (Sheldrick, 1990)'
_diffrn_ambient_temperature 293(2)
_diffrn_measurement_device AFC7R
_diffrn_measurement_method 'omega scans with profile analysis'
_diffrn_radiation_monochromator graphite
_diffrn_radiation_source 'rotating anode'
_diffrn_radiation_type MoK\a
_diffrn_radiation_wavelength 0.71073
_diffrn_reflns_av_R_equivalents 0.1012
_diffrn_reflns_av_sigmaI/netI 0.0909
_diffrn_reflns_limit_h_max 15
_diffrn_reflns_limit_h_min -15
_diffrn_reflns_limit_k_max 11
_diffrn_reflns_limit_k_min -11
_diffrn_reflns_limit_l_max 0
_diffrn_reflns_limit_l_min -9
_diffrn_reflns_number 1991
_diffrn_reflns_theta_max 25.05
_diffrn_reflns_theta_min 2.56
_diffrn_standards_decay_% 3.55
_diffrn_standards_interval_count 150
_diffrn_standards_number 3
_exptl_absorpt_coefficient_mu 1.180
_exptl_absorpt_correction_T_max 1.000
_exptl_absorpt_correction_T_min 0.933
_exptl_absorpt_correction_type psi-scan
_exptl_crystal_colour yellow
_exptl_crystal_density_diffrn 1.907
_exptl_crystal_description lump
_exptl_crystal_F_000 636
_exptl_crystal_size_max 0.300
_exptl_crystal_size_mid 0.260
_exptl_crystal_size_min 0.240
_refine_diff_density_max 0.394
_refine_diff_density_min -0.243
_refine_diff_density_rms 0.065
_refine_ls_extinction_coef 0.00000
_refine_ls_extinction_method none
_refine_ls_goodness_of_fit_all 1.070
_refine_ls_goodness_of_fit_obs 1.111
_refine_ls_goodness_of_fit_ref 0.0807
_refine_ls_matrix_type full
_refine_ls_number_parameters 91
_refine_ls_number_reflns 956
_refine_ls_number_restraints 0
_refine_ls_restrained_S_all 1.070
_refine_ls_restrained_S_obs 1.111
_refine_ls_R_factor_all 0.0397
_refine_ls_R_factor_gt 0.0311
_refine_ls_shift/esd_mean 0.000
_refine_ls_shift/su_max 0.000
_refine_ls_structure_factor_coef Fsqd
_refine_ls_weighting_details 'w=1/[\s^2^(Fo^2^)+(0.0000P)^2^+0.0264P] where P=(Fo^2^+2Fc^2^)/3'
_refine_ls_weighting_scheme calc
_refine_ls_wR_factor_all 0.0851
_reflns_number_observed 811
_reflns_number_total 956
_reflns_observed_criterion >2sigma(I)
_cod_data_source_file ic9912427.cif
_cod_data_source_block ic
_cod_depositor_comments
;
The following automatic conversions were performed:

'_refine_ls_weighting_scheme' value 'calc
w=1/[\s^2^(Fo^2^)+(0.0000P)^2^+0.0264P] where P=(Fo^2^+2Fc^2^)/3' was
changed to 'calc'. New tag '_refine_ls_weighting_details' was
created. The value of the new tag was set to
'w=1/[\s^2^(Fo^2^)+(0.0000P)^2^+0.0264P] where P=(Fo^2^+2Fc^2^)/3'.

Automatic conversion script
Id: cif_fix_values 3143 2015-03-26 13:38:13Z robertas 
;
_cod_original_cell_volume 1083.9(3)
_cod_original_sg_symbol_H-M 'C 2/c'
_cod_database_code 4321243

loop_
_symmetry_equiv_pos_as_xyz
'x, y, z'
'-x, y, -z+1/2'
'x+1/2, y+1/2, z'
'-x+1/2, y+1/2, -z+1/2'
'-x, -y, -z'
'x, -y, z-1/2'
'-x+1/2, -y+1/2, -z'
'x+1/2, -y+1/2, z-1/2'

loop_
_atom_site_aniso_label
_atom_site_aniso_U_11
_atom_site_aniso_U_22
_atom_site_aniso_U_33
_atom_site_aniso_U_23
_atom_site_aniso_U_13
_atom_site_aniso_U_12
Mn1 0.0248(3) 0.0195(4) 0.0195(3) 0.000 -0.0004(2) 0.000
O1 0.0313(9) 0.0345(13) 0.0217(9) -0.0027(8) -0.0019(7) 0.0053(8)
O2 0.0332(8) 0.0189(12) 0.0299(9) 0.0012(9) 0.0007(7) 0.0040(8)
O3 0.0394(10) 0.0245(13) 0.0221(9) 0.0020(8) 0.0028(7) 0.0057(9)
N1 0.0341(12) 0.018(2) 0.0225(11) -0.0035(11) 0.0016(8) 0.0036(10)
C1 0.0238(11) 0.021(2) 0.0229(11) -0.0010(11) -0.0033(8) 0.0041(11)
C2 0.0345(12) 0.023(2) 0.0294(12) -0.0025(12) 0.0022(10) 0.0058(12)
C3 0.0333(13) 0.022(2) 0.0265(13) -0.0026(11) 0.0013(10) 0.0059(11)
C4 0.0225(11) 0.027(2) 0.0240(12) -0.0010(11) -0.0012(9) 0.0028(11)
C5 0.0160(10) 0.022(2) 0.0243(12) 0.0025(12) 0.0030(8) -0.0029(10)

loop_
_atom_site_label
_atom_site_type_symbol
_atom_site_fract_x
_atom_site_fract_y
_atom_site_fract_z
_atom_site_U_iso_or_equiv
_atom_site_thermal_displace_type
_atom_site_occupancy
_atom_site_calc_flag
_atom_site_refinement_flags
_atom_site_disorder_group
Mn1 Mn 0.0000 0.14887(6) 0.2500 0.0213(2) Uani 1 d S .
O1 O 0.10731(12) -0.1675(2) -0.0476(2) 0.0292(5) Uani 1 d . .
O2 O 0.09020(12) -0.0060(2) 0.1351(2) 0.0274(4) Uani 1 d . .
O3 O 0.08630(13) -0.3010(2) 0.6160(2) 0.0287(5) Uani 1 d . .
N1 N 0.1258(2) -0.1881(3) 0.3835(2) 0.0247(5) Uani 1 d . .
H10 H 0.1136(19) -0.1214(31) 0.4202(31) 0.016(8) Uiso 1 d . .
C1 C 0.1150(2) -0.2968(3) 0.4721(3) 0.0225(6) Uani 1 d . .
C2 C 0.1450(2) -0.4166(3) 0.3714(3) 0.0290(6) Uani 1 d . .
H2A H 0.0942(2) -0.4866(3) 0.3783(3) 0.035 Uiso 1 calc R .
H2B H 0.2105(2) -0.4516(3) 0.4068(3) 0.035 Uiso 1 calc R .
C3 C 0.1505(2) -0.3610(3) 0.1987(3) 0.0273(6) Uani 1 d . .
H3A H 0.2070(2) -0.4003(3) 0.1409(3) 0.033 Uiso 1 calc R .
H3B H 0.0878(2) -0.3791(3) 0.1389(3) 0.033 Uiso 1 calc R .
C4 C 0.1661(2) -0.2112(3) 0.2203(3) 0.0244(6) Uani 1 d . .
H4 H 0.2394(2) -0.1925(3) 0.2222(3) 0.029 Uiso 1 calc R .
C5 C 0.1147(2) -0.1214(3) 0.0930(3) 0.0209(6) Uani 1 d . .

loop_
_atom_type_symbol
_atom_type_description
_atom_type_scat_dispersion_real
_atom_type_scat_dispersion_imag
_atom_type_scat_source
C C 0.0033 0.0016 'International Tables Vol C Tables 4.2.6.8 and 6.1.1.4'
H H 0.0000 0.0000 'International Tables Vol C Tables 4.2.6.8 and 6.1.1.4'
N N 0.0061 0.0033 'International Tables Vol C Tables 4.2.6.8 and 6.1.1.4'
O O 0.0106 0.0060 'International Tables Vol C Tables 4.2.6.8 and 6.1.1.4'
Mn Mn 0.3368 0.7283 'International Tables Vol C Tables 4.2.6.8 and 6.1.1.4'

loop_
_geom_angle_atom_site_label_1
_geom_angle_atom_site_label_2
_geom_angle_atom_site_label_3
_geom_angle
_geom_angle_site_symmetry_1
_geom_angle_site_symmetry_3
_geom_angle_publ_flag
O1 Mn1 O1 170.16(12) 5 6_556 ?
O1 Mn1 O2 94.49(7) 5 . ?
O1 Mn1 O2 92.53(7) 6_556 . ?
O1 Mn1 O2 92.53(7) 5 2 ?
O1 Mn1 O2 94.49(7) 6_556 2 ?
O2 Mn1 O2 88.98(10) . 2 ?
O1 Mn1 O3 83.62(7) 5 6 ?
O1 Mn1 O3 89.57(7) 6_556 6 ?
O2 Mn1 O3 89.43(8) . 6 ?
O2 Mn1 O3 175.70(6) 2 6 ?
O1 Mn1 O3 89.57(7) 5 5_556 ?
O1 Mn1 O3 83.62(7) 6_556 5_556 ?
O2 Mn1 O3 175.70(6) . 5_556 ?
O2 Mn1 O3 89.43(8) 2 5_556 ?
O3 Mn1 O3 92.44(10) 6 5_556 ?
C5 O1 Mn1 136.0(2) . 5 ?
C5 O2 Mn1 157.4(2) . . ?
C1 O3 Mn1 127.9(2) . 5_556 ?
C1 N1 C4 114.7(2) . . ?
O3 C1 N1 126.0(3) . . ?
O3 C1 C2 125.2(3) . . ?
N1 C1 C2 108.8(2) . . ?
C1 C2 C3 103.7(2) . . ?
C4 C3 C2 104.9(2) . . ?
N1 C4 C3 102.3(2) . . ?
N1 C4 C5 111.9(2) . . ?
C3 C4 C5 116.2(2) . . ?
O1 C5 O2 125.6(2) . . ?
O1 C5 C4 116.5(3) . . ?
O2 C5 C4 117.8(2) . . ?

loop_
_geom_bond_atom_site_label_1
_geom_bond_atom_site_label_2
_geom_bond_distance
_geom_bond_site_symmetry_2
_geom_bond_publ_flag
Mn1 O1 2.176(2) 5 ?
Mn1 O1 2.176(2) 6_556 ?
Mn1 O2 2.177(2) . ?
Mn1 O2 2.177(2) 2 ?
Mn1 O3 2.205(2) 6 ?
Mn1 O3 2.205(2) 5_556 ?
O1 C5 1.249(3) . ?
O1 Mn1 2.176(2) 5 ?
O2 C5 1.251(3) . ?
O3 C1 1.249(3) . ?
O3 Mn1 2.205(2) 5_556 ?
N1 C1 1.321(4) . ?
N1 C4 1.469(3) . ?
C1 C2 1.515(4) . ?
C2 C3 1.530(4) . ?
C3 C4 1.526(4) . ?
C4 C5 1.532(3) . ?
